data_8103500
loop_
_publ_author_name
'Goubitz, K.'
'Sonneveld, E. J.'
'Schenk, H.'

_publ_section_title
;
 Crystal structure determination of a series of small organic compounds from
 powder data
;
_journal_issue 3
_journal_name_full 'Zeitschrift f\"ur Kristallographie'
_journal_page_first 176
_journal_page_last 181
_journal_paper_doi 10.1524/zkri.216.3.176.20326
_journal_volume 216
_journal_year 2001
_chemical_formula_sum 'C5 H5 Br N2'
_chemical_name_systematic '2-amino, 5-bromo-pyridine'
_space_group_crystal_system monoclinic
_space_group_IT_number 14
_space_group_name_Hall '-P 2ybc'
_space_group_name_H-M_alt 'P 1 21/c 1'
_cell_angle_alpha 90.000
_cell_angle_beta 106.04(5)
_cell_angle_gamma 90.000
_cell_formula_units_Z 4
_cell_length_a 13.80(1)
_cell_length_b 5.839(5)
_cell_length_c 7.687(7)
_cell_volume 595.291
_cod_data_source_file c5h5brn2.cif
_cod_data_source_block C5H5BrN2
_cod_original_cell_volume 595.1
_cod_database_code 8103500

loop_
_space_group_symop_id
_space_group_symop_operation_xyz
1 x,y,z
2 -x,y+1/2,-z+1/2
3 -x,-y,-z
4 x,-y-1/2,z-1/2

loop_
_atom_site_label
_atom_site_fract_x
_atom_site_fract_y
_atom_site_fract_z
_atom_site_B_iso_or_equiv
Br1 0.42210(9) 0.8258(1) 0.2917(2) 5.31(4)
N2 0.1318(5) 0.5754(11) 0.1051(9) 5.6(2)
N3 0.0515(6) 0.245(1) 0.1613(11) 5.6
C4 0.1372(6) 0.373(1) 0.1902(11) 4.3(1)
C5 0.2295(7) 0.289(2) 0.305(1) 4.3
C6 0.3151(6) 0.419(2) 0.3278(11) 4.3
C7 0.3056(6) 0.638(1) 0.2545(10) 4.3
C8 0.2148(7) 0.701(1) 0.137(1) 4.3
H9 0.055(5) 0.102(9) 0.222(9) 4.0
H10 -0.013(3) 0.309(9) 0.094(7) 4.0
H11 0.235(4) 0.120(10) 0.339(6) 4.0
H12 0.382(3) 0.356(9) 0.397(6) 4.0
H13 0.210(4) 0.857(8) 0.079(7) 4.0
